data_7239605
loop_
_publ_author_name
'Tian, Hong-Rui'
'Liu, Yi-Wei'
'Zhang, Zhong'
'Liu, Shu-Mei'
'Dang, Tian-Yi'
'Li, Xiao-Hui'
'Sun, Xiu-Wei'
'Lu, Ying'
'Liu, Shu-Xia'

_publ_section_title
;
 A multicentre synergistic polyoxometalate-based metal--organic framework
 for one-step selective oxidative cleavage of \b-O-4 lignin model
 compounds
;
_journal_issue 1
_journal_name_full 'Green Chemistry'
_journal_page_first 248
_journal_page_last 255
_journal_paper_doi 10.1039/C9GC03626A
_journal_volume 22
_journal_year 2020
_chemical_formula_moiety 'O13 V5, 2(C10 H14 Cu N4), H2 O'
_chemical_formula_sum 'C20 H30 Cu2 N8 O14 V5'
_chemical_formula_weight 988.30
_space_group_crystal_system monoclinic
_space_group_IT_number 15
_space_group_name_Hall '-C 2yc'
_space_group_name_H-M_alt 'C 1 2/c 1'
_atom_sites_solution_hydrogens mixed
_atom_sites_solution_primary direct
_audit_creation_date 2018-03-17
_audit_creation_method
;
Olex2 1.2-alpha
(compiled 2018.02.02 svn.r3481 for OlexSys, GUI svn.r5480)
;
_audit_update_record
;
2019-04-28 deposited with the CCDC.	2019-11-28 downloaded from the CCDC.
;
_cell_angle_alpha 90
_cell_angle_beta 98.796(2)
_cell_angle_gamma 90
_cell_formula_units_Z 8
_cell_length_a 22.7662(11)
_cell_length_b 12.1453(5)
_cell_length_c 24.9282(11)
_cell_measurement_reflns_used 9874
_cell_measurement_temperature 298
_cell_measurement_theta_max 25.68
_cell_measurement_theta_min 2.26
_cell_volume 6811.6(5)
_computing_cell_refinement 'SAINT v8.37A (Bruker, 2015)'
_computing_data_reduction 'SAINT v8.37A (Bruker, 2015)'
_computing_molecular_graphics 'Olex2 (Dolomanov et al., 2009)'
_computing_publication_material 'Olex2 (Dolomanov et al., 2009)'
_computing_structure_refinement 'ShelXL (Sheldrick, 2015)'
_computing_structure_solution 'SIR2004 (Burla et al.,  2007)'
_diffrn_ambient_temperature 294.9
_diffrn_measured_fraction_theta_full 0.997
_diffrn_measured_fraction_theta_max 0.996
_diffrn_measurement_device_type 'CCD area detector'
_diffrn_measurement_method 'phi and omega scans'
_diffrn_radiation_monochromator graphite
_diffrn_radiation_type MoK\a
_diffrn_radiation_wavelength 0.71073
_diffrn_reflns_av_R_equivalents 0.0426
_diffrn_reflns_av_unetI/netI 0.0297
_diffrn_reflns_Laue_measured_fraction_full 0.997
_diffrn_reflns_Laue_measured_fraction_max 0.996
_diffrn_reflns_limit_h_max 27
_diffrn_reflns_limit_h_min -27
_diffrn_reflns_limit_k_max 14
_diffrn_reflns_limit_k_min -14
_diffrn_reflns_limit_l_max 30
_diffrn_reflns_limit_l_min -30
_diffrn_reflns_number 34966
_diffrn_reflns_point_group_measured_fraction_full 0.997
_diffrn_reflns_point_group_measured_fraction_max 0.996
_diffrn_reflns_theta_full 25.242
_diffrn_reflns_theta_max 25.742
_diffrn_reflns_theta_min 2.257
_exptl_absorpt_coefficient_mu 2.610
_exptl_absorpt_correction_T_max 0.593
_exptl_absorpt_correction_T_min 0.569
_exptl_absorpt_correction_type multi-scan
_exptl_absorpt_process_details SADABS
_exptl_crystal_colour 'dark black'
_exptl_crystal_colour_modifier dark
_exptl_crystal_colour_primary black
_exptl_crystal_density_diffrn 1.927
_exptl_crystal_description plate
_exptl_crystal_F_000 3928
_exptl_crystal_size_max 0.22
_exptl_crystal_size_mid 0.21
_exptl_crystal_size_min 0.2
_refine_diff_density_max 0.671
_refine_diff_density_min -0.525
_refine_diff_density_rms 0.091
_refine_ls_extinction_method none
_refine_ls_goodness_of_fit_ref 1.095
_refine_ls_hydrogen_treatment constr
_refine_ls_matrix_type full
_refine_ls_number_parameters 574
_refine_ls_number_reflns 6490
_refine_ls_number_restraints 220
_refine_ls_restrained_S_all 1.110
_refine_ls_R_factor_all 0.0600
_refine_ls_R_factor_gt 0.0455
_refine_ls_shift/su_max 0.001
_refine_ls_shift/su_mean 0.000
_refine_ls_structure_factor_coef Fsqd
_refine_ls_weighting_details 'w=1/[\s^2^(Fo^2^)+(0.0210P)^2^+59.9715P] where P=(Fo^2^+2Fc^2^)/3'
_refine_ls_weighting_scheme calc
_refine_ls_wR_factor_gt 0.0971
_refine_ls_wR_factor_ref 0.1034
_reflns_Friedel_coverage 0.000
_reflns_number_gt 5329
_reflns_number_total 6490
_reflns_threshold_expression 'I > 2\s(I)'
_cod_data_source_file c9gc03626a2.cif
_cod_data_source_block 1
_cod_depositor_comments
;Adding full bibliography for 7239605.cif.

 Adding full bibliography for 7239605.cif.
;
_cod_database_code 7239605
_shelx_shelxl_version_number 2014/7
_shelx_space_group_comment
;
The symmetry employed for this shelxl refinement is uniquely defined
by the following loop, which should always be used as a source of
symmetry information in preference to the above space-group names.
They are only intended as comments.
;
_shelx_estimated_absorpt_t_max 0.623
_shelx_estimated_absorpt_t_min 0.598
_olex2_refinement_description
;
1. Fixed Uiso
 At 1.2 times of:
  All C(H) groups, All C(H,H) groups
 At 1.5 times of:
  All O(H,H) groups
2. Restrained distances
 C18A-C19A
 1.5 with sigma of 0.02
 C18B-N5A
 2.5 with sigma of 0.02
 C19B-C18B = C18B-C17A
 1.5 with sigma of 0.02
3. Rigid body (RIGU) restrains
 C16A, Cu2, N6, C14, C16, N5, C15, C17, C18A, C19A, C20, N8, C12, C11, C13,
 N8A, C13A, N7, C20A, C11A, N7A, C19B, C18B, C17A, N5A, C15A, C14A, N6A, Cu3
 with sigma for 1-2 distances of 0.004 and sigma for 1-3 distances of 0.004
4. Others
 Sof(Cu3)=Sof(H12A)=Sof(C15A)=Sof(H15A)=Sof(N6A)=Sof(C14A)=Sof(H14A)=Sof(C16A)=
 Sof(H16A)=Sof(N5A)=Sof(C17A)=Sof(H17C)=Sof(H17D)=Sof(C18B)=Sof(H18C)=Sof(H18D)=
 Sof(C19B)=Sof(H19C)=Sof(H19D)=Sof(C20A)=Sof(H20C)=Sof(H20D)=Sof(N8A)=Sof(C11A)=
 Sof(H11A)=Sof(C13A)=Sof(H13A)=Sof(N7A)=1-FVAR(1)
 Sof(Cu2)=Sof(N6)=Sof(C14)=Sof(H14)=Sof(N5)=Sof(C15)=Sof(H15)=Sof(C16)=
 Sof(H16)=Sof(N7)=Sof(H12)=Sof(C13)=Sof(H13)=Sof(N8)=Sof(C20)=Sof(H20A)=
 Sof(H20B)=Sof(C17)=Sof(H17A)=Sof(H17B)=Sof(C18A)=Sof(H18A)=Sof(H18B)=Sof(C19A)=
 Sof(H19A)=Sof(H19B)=Sof(C11)=Sof(H11)=FVAR(1)
5.a Free rotating group:
 O1W(H1WA,H1WB)
5.b Secondary CH2 refined with riding coordinates:
 C10(H10A,H10B), C9(H9A,H9B), C20(H20A,H20B), C8(H8A,H8B), C17(H17A,H17B),
 C7(H7A,H7B), C18A(H18A,H18B), C19A(H19A,H19B), C17A(H17C,H17D), C18B(H18C,
 H18D), C19B(H19C,H19D), C20A(H20C,H20D)
5.c Aromatic/amide H refined with riding coordinates:
 C14(H14), C15(H15), C16(H16), C12(H12), C12(H12A), C13(H13), C6(H6), C1A(H1A),
  C2A(H2A), C4A(H4A), C5A(H5A), C3A(H3A), C11(H11), C15A(H15A), C14A(H14A),
 C16A(H16A), C11A(H11A), C13A(H13A)
;
_olex2_submission_special_instructions 'No special instructions were received'

loop_
_space_group_symop_operation_xyz
'x, y, z'
'-x, y, -z+1/2'
'x+1/2, y+1/2, z'
'-x+1/2, y+1/2, -z+1/2'
'-x, -y, -z'
'x, -y, z-1/2'
'-x+1/2, -y+1/2, -z'
'x+1/2, -y+1/2, z-1/2'

loop_
_atom_site_label
_atom_site_type_symbol
_atom_site_fract_x
_atom_site_fract_y
_atom_site_fract_z
_atom_site_U_iso_or_equiv
_atom_site_adp_type
_atom_site_occupancy
_atom_site_site_symmetry_order
_atom_site_calc_flag
_atom_site_refinement_flags_posn
_atom_site_refinement_flags_adp
_atom_site_refinement_flags_occupancy
_atom_site_disorder_assembly
_atom_site_disorder_group
V1 V 0.88508(3) 0.72793(6) 0.82154(3) 0.02713(18) Uani 1 1 d . . . . .
V2 V 0.98670(4) 0.89457(7) 0.88193(3) 0.03163(19) Uani 1 1 d . . . . .
V5 V 0.90345(3) 0.73250(6) 0.63400(3) 0.02827(18) Uani 1 1 d . . . . .
V3 V 1.0000 0.99625(8) 0.7500 0.0191(2) Uani 1 2 d S T P . .
V4 V 0.85091(3) 0.89263(6) 0.71841(3) 0.02479(17) Uani 1 1 d . . . . .
V6 V 1.0000 0.62685(8) 0.7500 0.0209(2) Uani 1 2 d S T P . .
Cu1 Cu 1.01212(3) 0.30180(5) 0.81209(3) 0.03755(16) Uani 1 1 d . . . . .
Cu2 Cu 1.39196(10) -0.1040(3) 0.95121(9) 0.0647(9) Uani 0.499(5) 1 d . U . A 1
Cu3 Cu 1.37612(9) -0.0298(4) 0.93537(13) 0.0809(12) Uani 0.501(5) 1 d . U . A 2
O5 O 0.99245(17) 0.9541(4) 0.82311(16) 0.0692(14) Uani 1 1 d . . . . .
O4 O 0.98151(19) 0.9875(3) 0.92656(18) 0.0634(12) Uani 1 1 d . . . . .
O3 O 1.05245(15) 0.8145(3) 0.90540(13) 0.0392(8) Uani 1 1 d . . . . .
O2 O 0.92165(15) 0.8112(3) 0.87582(14) 0.0411(8) Uani 1 1 d . . . . .
O7 O 0.91787(15) 0.9522(3) 0.73248(15) 0.0465(9) Uani 1 1 d . . . . .
O6 O 0.83592(14) 0.8099(3) 0.77430(14) 0.0382(8) Uani 1 1 d . . . . .
O10 O 0.87012(18) 0.6381(3) 0.59623(17) 0.0565(11) Uani 1 1 d . . . . .
O11 O 0.94700(16) 0.6729(4) 0.68600(15) 0.0532(10) Uani 1 1 d . . . . .
O9 O 0.84709(14) 0.8124(3) 0.65778(13) 0.0369(8) Uani 1 1 d . . . . .
O13 O 0.93578(15) 0.6651(3) 0.78977(14) 0.0435(9) Uani 1 1 d . . . . .
O1 O 0.84669(17) 0.6368(3) 0.84728(16) 0.0484(10) Uani 1 1 d . . . . .
O8 O 0.80096(14) 0.9864(3) 0.70779(14) 0.0383(8) Uani 1 1 d . . . . .
O12 O 1.0000 1.1262(4) 0.7500 0.0439(13) Uani 1 2 d S T P . .
O14 O 1.0000 0.4965(4) 0.7500 0.0421(12) Uani 1 2 d S T P . .
O1W O 1.0910(2) 0.8661(5) 1.01861(18) 0.0728(14) Uani 1 1 d . . . . .
H1WA H 1.0732 0.8420 0.9885 0.109 Uiso 1 1 d G . . . .
H1WB H 1.0890 0.9360 1.0189 0.109 Uiso 1 1 d G . . . .
N1 N 0.59342(15) -0.1907(3) 0.81037(15) 0.0275(8) Uani 1 1 d . . . . .
N2 N 0.68081(17) -0.1134(3) 0.81371(17) 0.0362(9) Uani 1 1 d . . . . .
N3 N 0.93311(16) 0.3037(3) 0.82427(16) 0.0309(9) Uani 1 1 d . . . . .
N4 N 0.84765(17) 0.2470(3) 0.84326(18) 0.0388(10) Uani 1 1 d . . . . .
N6 N 1.3105(5) -0.0888(10) 0.9543(4) 0.049(2) Uani 0.499(5) 1 d . U . A 1
C14 C 1.2750(8) -0.0186(14) 0.9285(6) 0.045(3) Uani 0.499(5) 1 d . U . A 1
H14 H 1.2840 0.0292 0.9018 0.054 Uiso 0.499(5) 1 calc R . . A 1
N5 N 1.2183(7) -0.0261(13) 0.9478(7) 0.057(3) Uani 0.499(5) 1 d . U . A 1
C15 C 1.2238(7) -0.1053(13) 0.9819(6) 0.056(4) Uani 0.499(5) 1 d . U . A 1
H15 H 1.1936 -0.1315 0.9998 0.067 Uiso 0.499(5) 1 calc R . . A 1
C16 C 1.2792(6) -0.1452(13) 0.9884(5) 0.056(3) Uani 0.499(5) 1 d . U . A 1
H16 H 1.2940 -0.2015 1.0120 0.067 Uiso 0.499(5) 1 calc R . . A 1
N7 N 0.9720(6) 0.3929(12) 0.9531(6) 0.047(3) Uani 0.499(5) 1 d . U . A 1
C12 C 1.0595(3) 0.4405(5) 0.9384(2) 0.0553(14) Uani 1 1 d . U . . .
H12 H 1.0902 0.4753 0.9243 0.066 Uiso 0.499(5) 1 calc R . . A 1
H12A H 1.0978 0.4590 0.9328 0.066 Uiso 0.501(5) 1 calc R . . A 2
C13 C 1.0062(8) 0.4577(11) 0.9242(7) 0.046(3) Uani 0.499(5) 1 d . U . A 1
H13 H 0.9909 0.5077 0.8974 0.056 Uiso 0.499(5) 1 calc R . . A 1
N8 N 1.0673(5) 0.3555(10) 0.9817(5) 0.041(2) Uani 0.499(5) 1 d . U . A 1
C10 C 0.7251(2) -0.0246(5) 0.8149(2) 0.0515(15) Uani 1 1 d . . . . .
H10A H 0.7480 -0.0358 0.7856 0.062 Uiso 1 1 calc R . . . .
H10B H 0.7047 0.0454 0.8089 0.062 Uiso 1 1 calc R . . . .
C9 C 0.7658(3) -0.0204(5) 0.8667(2) 0.0549(16) Uani 1 1 d . . . . .
H9A H 0.7808 -0.0937 0.8761 0.066 Uiso 1 1 calc R . . . .
H9B H 0.7442 0.0046 0.8951 0.066 Uiso 1 1 calc R . . . .
C6 C 0.8407(2) 0.3551(4) 0.8288(2) 0.0358(11) Uani 1 1 d . . . . .
H6 H 0.8062 0.3969 0.8271 0.043 Uiso 1 1 calc R . . . .
C20 C 1.1213(6) 0.3022(11) 1.0112(6) 0.056(3) Uani 0.499(5) 1 d . U . A 1
H20A H 1.1110 0.2636 1.0425 0.068 Uiso 0.499(5) 1 calc R . . A 1
H20B H 1.1501 0.3587 1.0243 0.068 Uiso 0.499(5) 1 calc R . . A 1
C8 C 0.8183(3) 0.0578(5) 0.8631(3) 0.0569(16) Uani 1 1 d . . . . .
H8A H 0.8470 0.0506 0.8960 0.068 Uiso 1 1 calc R . . . .
H8B H 0.8377 0.0359 0.8328 0.068 Uiso 1 1 calc R . . . .
C17 C 1.1716(9) 0.0424(12) 0.9266(6) 0.053(3) Uani 0.499(5) 1 d . U . A 1
H17A H 1.1462 -0.0085 0.9038 0.064 Uiso 0.499(5) 1 calc R . . A 1
H17B H 1.1902 0.0865 0.9014 0.064 Uiso 0.499(5) 1 calc R . . A 1
C7 C 0.8001(3) 0.1740(5) 0.8563(4) 0.072(2) Uani 1 1 d . . . . .
H7A H 0.7664 0.1791 0.8274 0.086 Uiso 1 1 calc R . . . .
H7B H 0.7873 0.1996 0.8895 0.086 Uiso 1 1 calc R . . . .
C1A C 0.6240(2) -0.0974(4) 0.81769(19) 0.0324(10) Uani 1 1 d . . . . .
H1A H 0.6077 -0.0296 0.8247 0.039 Uiso 1 1 calc R . . . .
C2A C 0.6333(2) -0.2694(4) 0.8009(2) 0.0343(11) Uani 1 1 d . . . . .
H2A H 0.6245 -0.3432 0.7937 0.041 Uiso 1 1 calc R . . . .
C4A C 0.9038(2) 0.2193(4) 0.8401(2) 0.0373(11) Uani 1 1 d . . . . .
H4A H 0.9200 0.1498 0.8479 0.045 Uiso 1 1 calc R . . . .
C5A C 0.8942(2) 0.3895(4) 0.81742(19) 0.0341(11) Uani 1 1 d . . . . .
H5A H 0.9028 0.4602 0.8067 0.041 Uiso 1 1 calc R . . . .
C3A C 0.6877(2) -0.2232(4) 0.8034(2) 0.0402(12) Uani 1 1 d . . . . .
H3A H 0.7228 -0.2588 0.7991 0.048 Uiso 1 1 calc R . . . .
C18A C 1.1172(8) 0.1389(17) 0.9456(8) 0.101(7) Uani 0.499(5) 1 d D U . A 1
H18A H 1.0937 0.1699 0.9134 0.121 Uiso 0.499(5) 1 calc R . . A 1
H18B H 1.0906 0.1017 0.9666 0.121 Uiso 0.499(5) 1 calc R . . A 1
C19A C 1.1491(8) 0.2233(16) 0.9771(8) 0.121(7) Uani 0.499(5) 1 d D U . A 1
H19A H 1.1681 0.2673 0.9522 0.145 Uiso 0.499(5) 1 calc R . . A 1
H19B H 1.1808 0.1871 1.0011 0.145 Uiso 0.499(5) 1 calc R . . A 1
C11 C 1.0102(7) 0.3306(11) 0.9859(6) 0.046(3) Uani 0.499(5) 1 d . U . A 1
H11 H 0.9990 0.2767 1.0088 0.055 Uiso 0.499(5) 1 calc R . . A 1
C15A C 1.2150(6) -0.0488(14) 0.9827(6) 0.052(4) Uani 0.501(5) 1 d . U . A 2
H15A H 1.1876 -0.0689 1.0050 0.062 Uiso 0.501(5) 1 calc R . . A 2
N6A N 1.2968(5) -0.0168(13) 0.9474(5) 0.051(3) Uani 0.501(5) 1 d . U . A 2
C14A C 1.2530(5) 0.0323(12) 0.9174(5) 0.045(3) Uani 0.501(5) 1 d . U . A 2
H14A H 1.2557 0.0773 0.8877 0.054 Uiso 0.501(5) 1 calc R . . A 2
C16A C 1.2739(6) -0.0684(14) 0.9877(5) 0.062(3) Uani 0.501(5) 1 d . U . A 2
H16A H 1.2955 -0.1111 1.0147 0.075 Uiso 0.501(5) 1 calc R . . A 2
N5A N 1.2074(6) 0.0087(10) 0.9355(5) 0.041(3) Uani 0.501(5) 1 d D U . A 2
C17A C 1.1451(6) 0.0575(11) 0.9150(5) 0.045(3) Uani 0.501(5) 1 d D U . A 2
H17C H 1.1133 0.0035 0.9110 0.054 Uiso 0.501(5) 1 calc R . . A 2
H17D H 1.1434 0.1022 0.8825 0.054 Uiso 0.501(5) 1 calc R . . A 2
C18B C 1.1506(6) 0.1267(9) 0.9694(5) 0.055(3) Uani 0.501(5) 1 d D U . A 2
H18C H 1.1416 0.0844 1.0002 0.066 Uiso 0.501(5) 1 calc R . . A 2
H18D H 1.1884 0.1642 0.9784 0.066 Uiso 0.501(5) 1 calc R . . A 2
C19B C 1.1026(6) 0.1986(11) 0.9461(5) 0.060(3) Uani 0.501(5) 1 d D U . A 2
H19C H 1.0680 0.1547 0.9322 0.072 Uiso 0.501(5) 1 calc R . . A 2
H19D H 1.1145 0.2393 0.9161 0.072 Uiso 0.501(5) 1 calc R . . A 2
C20A C 1.0867(7) 0.2781(12) 0.9882(5) 0.059(3) Uani 0.501(5) 1 d . U . A 2
H20C H 1.0718 0.2376 1.0168 0.070 Uiso 0.501(5) 1 calc R . . A 2
H20D H 1.1220 0.3179 1.0042 0.070 Uiso 0.501(5) 1 calc R . . A 2
N8A N 1.0419(6) 0.3559(10) 0.9639(5) 0.047(3) Uani 0.501(5) 1 d . U . A 2
C11A C 0.9838(9) 0.3586(15) 0.9660(8) 0.048(4) Uani 0.501(5) 1 d . U . A 2
H11A H 0.9640 0.3070 0.9842 0.058 Uiso 0.501(5) 1 calc R . . A 2
C13A C 1.0022(7) 0.5005(12) 0.9205(7) 0.047(3) Uani 0.501(5) 1 d . U . A 2
H13A H 0.9976 0.5651 0.9002 0.056 Uiso 0.501(5) 1 calc R . . A 2
N7A N 0.9578(5) 0.4432(10) 0.9392(5) 0.049(3) Uani 0.501(5) 1 d . U . A 2

loop_
_atom_site_aniso_label
_atom_site_aniso_U_11
_atom_site_aniso_U_22
_atom_site_aniso_U_33
_atom_site_aniso_U_23
_atom_site_aniso_U_13
_atom_site_aniso_U_12
V1 0.0219(4) 0.0289(4) 0.0332(4) 0.0057(3) 0.0128(3) 0.0003(3)
V2 0.0296(4) 0.0402(5) 0.0260(4) 0.0033(3) 0.0070(3) -0.0015(4)
V5 0.0274(4) 0.0292(4) 0.0268(4) -0.0007(3) -0.0004(3) 0.0020(3)
V3 0.0132(5) 0.0166(5) 0.0276(5) 0.000 0.0038(4) 0.000
V4 0.0137(3) 0.0267(4) 0.0338(4) -0.0004(3) 0.0033(3) -0.0016(3)
V6 0.0178(5) 0.0161(5) 0.0292(5) 0.000 0.0047(4) 0.000
Cu1 0.0200(3) 0.0470(4) 0.0465(4) 0.0010(3) 0.0079(3) -0.0094(3)
Cu2 0.0423(11) 0.081(2) 0.0717(12) -0.0213(11) 0.0099(8) -0.0030(11)
Cu3 0.0334(10) 0.109(3) 0.1004(17) -0.0522(18) 0.0114(10) -0.0049(12)
O5 0.038(2) 0.120(4) 0.051(2) 0.046(3) 0.0090(19) -0.005(2)
O4 0.058(3) 0.054(3) 0.078(3) -0.027(2) 0.010(2) 0.001(2)
O3 0.038(2) 0.051(2) 0.0275(17) -0.0020(15) 0.0014(14) 0.0066(16)
O2 0.037(2) 0.050(2) 0.0384(19) -0.0020(16) 0.0139(16) -0.0083(17)
O7 0.0240(18) 0.059(2) 0.056(2) -0.0078(19) 0.0055(16) -0.0163(17)
O6 0.0237(17) 0.043(2) 0.049(2) 0.0132(16) 0.0076(15) 0.0047(15)
O10 0.059(3) 0.043(2) 0.066(3) -0.022(2) 0.005(2) -0.0051(19)
O11 0.038(2) 0.079(3) 0.044(2) 0.024(2) 0.0076(17) 0.019(2)
O9 0.0303(18) 0.0379(19) 0.0408(19) -0.0060(15) 0.0000(15) 0.0051(15)
O13 0.0331(19) 0.055(2) 0.046(2) -0.0016(17) 0.0160(16) 0.0123(17)
O1 0.048(2) 0.043(2) 0.059(2) 0.0122(18) 0.0240(19) -0.0101(17)
O8 0.0290(18) 0.0349(19) 0.052(2) 0.0056(16) 0.0091(16) 0.0079(15)
O12 0.038(3) 0.020(2) 0.074(4) 0.000 0.009(3) 0.000
O14 0.037(3) 0.019(2) 0.071(4) 0.000 0.009(3) 0.000
O1W 0.065(3) 0.102(4) 0.049(3) -0.005(3) 0.002(2) -0.014(3)
N1 0.0180(18) 0.029(2) 0.036(2) 0.0016(16) 0.0046(15) -0.0060(15)
N2 0.023(2) 0.042(2) 0.045(2) -0.0087(19) 0.0102(18) -0.0105(18)
N3 0.023(2) 0.031(2) 0.039(2) -0.0017(17) 0.0065(16) -0.0059(16)
N4 0.022(2) 0.036(2) 0.061(3) -0.001(2) 0.0134(19) -0.0103(17)
N6 0.052(4) 0.050(6) 0.045(5) -0.001(4) 0.008(4) -0.004(4)
C14 0.056(6) 0.048(6) 0.031(6) -0.001(5) 0.010(5) -0.005(5)
N5 0.065(6) 0.068(7) 0.037(7) 0.006(5) 0.005(5) -0.008(4)
C15 0.059(6) 0.066(8) 0.045(6) 0.012(6) 0.017(5) 0.001(5)
C16 0.056(6) 0.059(7) 0.053(6) 0.008(5) 0.008(5) -0.002(5)
N7 0.056(6) 0.039(8) 0.050(7) -0.005(6) 0.017(5) -0.012(5)
C12 0.067(3) 0.049(3) 0.057(3) -0.007(3) 0.031(3) -0.011(3)
C13 0.066(5) 0.026(7) 0.050(6) -0.014(5) 0.020(4) -0.014(5)
N8 0.050(5) 0.035(5) 0.040(5) -0.015(4) 0.019(4) -0.013(4)
C10 0.033(3) 0.063(4) 0.063(4) -0.004(3) 0.020(3) -0.024(3)
C9 0.052(4) 0.063(4) 0.048(3) 0.004(3) 0.002(3) -0.026(3)
C6 0.024(2) 0.037(3) 0.045(3) -0.005(2) 0.003(2) 0.002(2)
C20 0.062(6) 0.048(6) 0.057(6) -0.017(5) 0.006(5) -0.004(5)
C8 0.044(3) 0.060(4) 0.063(4) 0.002(3) -0.002(3) -0.025(3)
C17 0.071(8) 0.046(6) 0.043(7) -0.009(5) 0.009(6) -0.010(6)
C7 0.041(3) 0.047(4) 0.138(7) -0.001(4) 0.045(4) -0.012(3)
C1A 0.026(2) 0.030(2) 0.044(3) -0.007(2) 0.013(2) -0.0044(19)
C2A 0.032(3) 0.029(2) 0.041(3) 0.000(2) 0.003(2) 0.001(2)
C4A 0.024(2) 0.032(3) 0.057(3) 0.002(2) 0.010(2) 0.000(2)
C5A 0.039(3) 0.029(2) 0.035(3) 0.000(2) 0.007(2) -0.002(2)
C3A 0.025(2) 0.047(3) 0.049(3) -0.011(2) 0.003(2) 0.005(2)
C18A 0.086(9) 0.113(11) 0.089(12) -0.057(10) -0.035(8) 0.028(8)
C19A 0.084(9) 0.130(11) 0.133(13) -0.089(11) -0.033(8) 0.041(8)
C11 0.050(5) 0.043(6) 0.048(6) -0.001(5) 0.017(5) -0.013(4)
C15A 0.049(5) 0.080(10) 0.028(5) 0.023(7) 0.012(4) 0.007(5)
N6A 0.044(5) 0.068(8) 0.040(6) -0.010(5) 0.007(4) -0.004(5)
C14A 0.041(5) 0.061(7) 0.035(5) -0.001(5) 0.014(4) -0.008(4)
C16A 0.050(5) 0.089(9) 0.048(6) 0.008(6) 0.004(4) 0.006(5)
N5A 0.044(5) 0.057(7) 0.021(5) 0.008(4) 0.002(4) -0.014(4)
C17A 0.044(6) 0.043(6) 0.044(6) -0.007(5) -0.003(4) -0.004(5)
C18B 0.079(7) 0.047(6) 0.038(5) -0.003(4) 0.003(5) 0.000(5)
C19B 0.083(8) 0.049(6) 0.047(6) -0.008(5) 0.007(6) 0.008(6)
C20A 0.077(7) 0.058(6) 0.046(6) -0.002(5) 0.025(5) 0.005(6)
N8A 0.057(5) 0.043(4) 0.044(6) -0.010(4) 0.020(4) -0.006(4)
C11A 0.055(6) 0.044(7) 0.051(9) -0.006(6) 0.026(5) -0.005(5)
C13A 0.058(5) 0.037(7) 0.049(6) -0.016(6) 0.017(4) -0.013(5)
N7A 0.058(5) 0.046(6) 0.047(6) -0.013(5) 0.015(4) -0.009(4)

loop_
_atom_type_symbol
_atom_type_description
_atom_type_scat_dispersion_real
_atom_type_scat_dispersion_imag
_atom_type_scat_source
C C 0.0033 0.0016 'International Tables Vol C Tables 4.2.6.8 and 6.1.1.4'
H H 0.0000 0.0000 'International Tables Vol C Tables 4.2.6.8 and 6.1.1.4'
Cu Cu 0.3201 1.2651 'International Tables Vol C Tables 4.2.6.8 and 6.1.1.4'
N N 0.0061 0.0033 'International Tables Vol C Tables 4.2.6.8 and 6.1.1.4'
O O 0.0106 0.0060 'International Tables Vol C Tables 4.2.6.8 and 6.1.1.4'
V V 0.3005 0.5294 'International Tables Vol C Tables 4.2.6.8 and 6.1.1.4'

loop_
_geom_angle_atom_site_label_1
_geom_angle_atom_site_label_2
_geom_angle_atom_site_label_3
_geom_angle
_geom_angle_site_symmetry_1
_geom_angle_site_symmetry_3
O2 V1 O6 110.69(17) . .
O13 V1 O2 109.84(17) . .
O13 V1 O6 110.29(17) . .
O1 V1 O2 107.86(18) . .
O1 V1 O6 108.77(18) . .
O1 V1 O13 109.34(19) . .
O5 V2 O3 110.33(19) . .
O5 V2 O2 110.43(19) . .
O4 V2 O5 109.3(3) . .
O4 V2 O3 107.5(2) . .
O4 V2 O2 108.1(2) . .
O2 V2 O3 111.04(17) . .
O10 V5 O3 109.15(19) . 2_756
O10 V5 O11 108.5(2) . .
O10 V5 O9 106.59(19) . .
O11 V5 O3 110.32(18) . 2_756
O11 V5 O9 110.48(17) . .
O9 V5 O3 111.66(17) . 2_756
O5 V3 O5 149.1(3) . 2_756
O5 V3 O7 86.32(17) . 2_756
O5 V3 O7 86.32(17) 2_756 .
O5 V3 O7 85.23(17) . .
O5 V3 O7 85.22(17) 2_756 2_756
O7 V3 O7 147.8(2) . 2_756
O12 V3 O5 105.43(17) . .
O12 V3 O5 105.43(17) . 2_756
O12 V3 O7 106.09(12) . 2_756
O12 V3 O7 106.09(12) . .
O7 V4 O6 110.77(18) . .
O7 V4 O9 109.71(17) . .
O9 V4 O6 111.16(17) . .
O8 V4 O7 109.12(19) . .
O8 V4 O6 108.18(16) . .
O8 V4 O9 107.82(17) . .
O11 V6 O11 146.3(3) . 2_756
O11 V6 O13 85.89(16) . .
O11 V6 O13 86.16(16) 2_756 .
O11 V6 O13 85.89(16) 2_756 2_756
O11 V6 O13 86.16(16) . 2_756
O13 V6 O13 152.3(2) 2_756 .
O14 V6 O11 106.84(14) . .
O14 V6 O11 106.84(14) . 2_756
O14 V6 O13 103.84(12) . .
O14 V6 O13 103.84(11) . 2_756
N1 Cu1 N3 171.34(17) 3 .
N7 Cu2 N6 174.1(6) 3_545 .
N7A Cu3 N6A 167.0(6) 3_545 .
V2 O5 V3 169.6(4) . .
V2 O3 V5 128.51(18) . 2_756
V2 O2 V1 132.11(19) . .
V4 O7 V3 170.5(3) . .
V4 O6 V1 130.29(18) . .
V5 O11 V6 171.2(3) . .
V5 O9 V4 129.31(19) . .
V1 O13 V6 166.8(2) . .
H1WA O1W H1WB 109.5 . .
C1A N1 Cu1 122.7(3) . 3_445
C1A N1 C2A 105.8(4) . .
C2A N1 Cu1 131.4(3) . 3_445
C1A N2 C10 124.3(4) . .
C1A N2 C3A 107.3(4) . .
C3A N2 C10 128.1(4) . .
C4A N3 Cu1 125.7(3) . .
C4A N3 C5A 106.5(4) . .
C5A N3 Cu1 127.8(3) . .
C6 N4 C7 125.3(4) . .
C4A N4 C6 107.4(4) . .
C4A N4 C7 127.2(5) . .
C14 N6 Cu2 126.8(10) . .
C14 N6 C16 107.2(11) . .
C16 N6 Cu2 125.8(9) . .
N6 C14 H14 125.7 . .
N6 C14 N5 108.6(13) . .
N5 C14 H14 125.7 . .
C15 N5 C14 105.4(14) . .
C15 N5 C17 134.2(16) . .
C17 N5 C14 120.3(15) . .
N5 C15 H15 124.8 . .
N5 C15 C16 110.4(14) . .
C16 C15 H15 124.8 . .
N6 C16 H16 125.9 . .
C15 C16 N6 108.3(13) . .
C15 C16 H16 125.9 . .
C13 N7 Cu2 128.1(13) . 3_455
C11 N7 Cu2 125.8(11) . 3_455
C11 N7 C13 106.0(13) . .
C13 C12 H12 125.3 . .
C13 C12 N8 109.3(10) . .
N8 C12 H12 125.3 . .
N8A C12 H12A 129.0 . .
N8A C12 C13A 102.0(10) . .
C13A C12 H12A 129.0 . .
N7 C13 H13 124.4 . .
C12 C13 N7 111.2(14) . .
C12 C13 H13 124.4 . .
C20 N8 C12 131.4(10) . .
C11 N8 C12 101.7(11) . .
C11 N8 C20 126.7(12) . .
N2 C10 H10A 109.1 . .
N2 C10 H10B 109.1 . .
H10A C10 H10B 107.9 . .
C9 C10 N2 112.4(5) . .
C9 C10 H10A 109.1 . .
C9 C10 H10B 109.1 . .
C10 C9 H9A 109.4 . .
C10 C9 H9B 109.4 . .
C10 C9 C8 111.2(5) . .
H9A C9 H9B 108.0 . .
C8 C9 H9A 109.4 . .
C8 C9 H9B 109.4 . .
N4 C6 H6 126.9 . .
C5A C6 N4 106.2(4) . .
C5A C6 H6 126.9 . .
N8 C20 H20A 108.9 . .
N8 C20 H20B 108.9 . .
N8 C20 C19A 113.1(12) . .
H20A C20 H20B 107.8 . .
C19A C20 H20A 108.9 . .
C19A C20 H20B 108.9 . .
C9 C8 H8A 109.0 . .
C9 C8 H8B 109.0 . .
H8A C8 H8B 107.8 . .
C7 C8 C9 113.0(5) . .
C7 C8 H8A 109.0 . .
C7 C8 H8B 109.0 . .
N5 C17 H17A 101.2 . .
N5 C17 H17B 101.2 . .
N5 C17 C18A 143.0(14) . .
H17A C17 H17B 104.5 . .
C18A C17 H17A 101.2 . .
C18A C17 H17B 101.2 . .
N4 C7 C8 113.5(5) . .
N4 C7 H7A 108.9 . .
N4 C7 H7B 108.9 . .
C8 C7 H7A 108.9 . .
C8 C7 H7B 108.9 . .
H7A C7 H7B 107.7 . .
N1 C1A H1A 124.4 . .
N2 C1A N1 111.1(4) . .
N2 C1A H1A 124.4 . .
N1 C2A H2A 125.3 . .
C3A C2A N1 109.3(4) . .
C3A C2A H2A 125.3 . .
N3 C4A N4 110.8(4) . .
N3 C4A H4A 124.6 . .
N4 C4A H4A 124.6 . .
N3 C5A H5A 125.5 . .
C6 C5A N3 109.1(4) . .
C6 C5A H5A 125.5 . .
N2 C3A H3A 126.8 . .
C2A C3A N2 106.4(4) . .
C2A C3A H3A 126.8 . .
C17 C18A H18A 110.3 . .
C17 C18A H18B 110.3 . .
H18A C18A H18B 108.5 . .
C19A C18A C17 107.3(14) . .
C19A C18A H18A 110.3 . .
C19A C18A H18B 110.3 . .
C20 C19A H19A 106.4 . .
C20 C19A H19B 106.4 . .
C18A C19A C20 123.7(16) . .
C18A C19A H19A 106.4 . .
C18A C19A H19B 106.4 . .
H19A C19A H19B 106.5 . .
N7 C11 N8 111.7(12) . .
N7 C11 H11 124.2 . .
N8 C11 H11 124.2 . .
C16A C15A H15A 130.3 . .
C16A C15A N5A 99.5(13) . .
N5A C15A H15A 130.3 . .
C14A N6A Cu3 128.2(10) . .
C14A N6A C16A 107.0(11) . .
C16A N6A Cu3 124.5(11) . .
N6A C14A H14A 126.3 . .
N5A C14A N6A 107.5(13) . .
N5A C14A H14A 126.3 . .
C15A C16A N6A 109.9(13) . .
C15A C16A H16A 125.1 . .
N6A C16A H16A 125.1 . .
C15A N5A C17A 118.1(11) . .
C14A N5A C15A 115.8(14) . .
C14A N5A C17A 125.0(13) . .
N5A C17A H17C 113.9 . .
N5A C17A H17D 113.9 . .
N5A C17A C18B 88.4(8) . .
H17C C17A H17D 111.1 . .
C18B C17A H17C 113.9 . .
C18B C17A H17D 113.9 . .
C17A C18B H18C 113.4 . .
C17A C18B H18D 113.4 . .
H18C C18B H18D 110.7 . .
C19B C18B C17A 91.2(10) . .
C19B C18B H18C 113.4 . .
C19B C18B H18D 113.4 . .
C18B C19B H19C 109.5 . .
C18B C19B H19D 109.5 . .
C18B C19B C20A 110.7(11) . .
H19C C19B H19D 108.1 . .
C20A C19B H19C 109.5 . .
C20A C19B H19D 109.5 . .
C19B C20A H20C 109.5 . .
C19B C20A H20D 109.5 . .
H20C C20A H20D 108.1 . .
N8A C20A C19B 110.8(11) . .
N8A C20A H20C 109.5 . .
N8A C20A H20D 109.5 . .
C12 N8A C20A 117.7(12) . .
C12 N8A C11A 112.5(13) . .
C11A N8A C20A 129.7(15) . .
N8A C11A H11A 124.1 . .
N7A C11A N8A 111.8(15) . .
N7A C11A H11A 124.1 . .
C12 C13A H13A 126.1 . .
N7A C13A C12 107.8(12) . .
N7A C13A H13A 126.1 . .
C11A N7A Cu3 121.9(11) . 3_455
C11A N7A C13A 105.9(13) . .
C13A N7A Cu3 132.2(11) . 3_455

loop_
_geom_bond_atom_site_label_1
_geom_bond_atom_site_label_2
_geom_bond_distance
_geom_bond_site_symmetry_2
V1 O2 1.790(4) .
V1 O6 1.797(3) .
V1 O13 1.679(3) .
V1 O1 1.604(3) .
V2 O5 1.658(4) .
V2 O4 1.602(4) .
V2 O3 1.806(3) .
V2 O2 1.781(3) .
V5 O3 1.807(3) 2_756
V5 O10 1.600(4) .
V5 O11 1.672(4) .
V5 O9 1.781(3) .
V3 O5 1.926(4) .
V3 O5 1.926(4) 2_756
V3 O7 1.930(3) .
V3 O7 1.930(3) 2_756
V3 O12 1.579(5) .
V4 O7 1.675(3) .
V4 O6 1.792(3) .
V4 O9 1.789(3) .
V4 O8 1.602(3) .
V6 O11 1.930(4) 2_756
V6 O11 1.930(3) .
V6 O13 1.944(3) 2_756
V6 O13 1.944(3) .
V6 O14 1.583(4) .
Cu1 N1 1.860(3) 3
Cu1 N3 1.870(4) .
Cu2 N6 1.876(11) .
Cu2 N7 1.817(14) 3_545
Cu3 N6A 1.882(12) .
Cu3 N7A 1.877(12) 3_545
O3 V5 1.807(3) 2_756
O1W H1WA 0.8490 .
O1W H1WB 0.8498 .
N1 Cu1 1.860(3) 3_445
N1 C1A 1.328(6) .
N1 C2A 1.364(6) .
N2 C10 1.474(6) .
N2 C1A 1.327(6) .
N2 C3A 1.371(7) .
N3 C4A 1.315(6) .
N3 C5A 1.362(6) .
N4 C6 1.365(6) .
N4 C7 1.472(6) .
N4 C4A 1.337(6) .
N6 C14 1.28(2) .
N6 C16 1.373(16) .
C14 H14 0.9300 .
C14 N5 1.45(2) .
N5 C15 1.278(19) .
N5 C17 1.39(2) .
C15 H15 0.9300 .
C15 C16 1.34(2) .
C16 H16 0.9300 .
N7 Cu2 1.817(14) 3_455
N7 C13 1.38(2) .
N7 C11 1.334(19) .
C12 H12 0.9300 .
C12 H12A 0.9300 .
C12 C13 1.230(19) .
C12 N8 1.484(14) .
C12 N8A 1.303(14) .
C12 C13A 1.503(18) .
C13 H13 0.9300 .
N8 C20 1.481(18) .
N8 C11 1.353(17) .
C10 H10A 0.9700 .
C10 H10B 0.9700 .
C10 C9 1.469(8) .
C9 H9A 0.9700 .
C9 H9B 0.9700 .
C9 C8 1.540(7) .
C6 H6 0.9300 .
C6 C5A 1.357(7) .
C20 H20A 0.9700 .
C20 H20B 0.9700 .
C20 C19A 1.485(19) .
C8 H8A 0.9700 .
C8 H8B 0.9700 .
C8 C7 1.474(9) .
C17 H17A 0.9700 .
C17 H17B 0.9700 .
C17 C18A 1.82(2) .
C7 H7A 0.9700 .
C7 H7B 0.9700 .
C1A H1A 0.9300 .
C2A H2A 0.9300 .
C2A C3A 1.352(7) .
C4A H4A 0.9300 .
C5A H5A 0.9300 .
C3A H3A 0.9300 .
C18A H18A 0.9700 .
C18A H18B 0.9700 .
C18A C19A 1.422(15) .
C19A H19A 0.9700 .
C19A H19B 0.9700 .
C11 H11 0.9300 .
C15A H15A 0.9300 .
C15A C16A 1.348(19) .
C15A N5A 1.357(16) .
N6A C14A 1.295(18) .
N6A C16A 1.354(19) .
C14A H14A 0.9300 .
C14A N5A 1.228(16) .
C16A H16A 0.9300 .
N5A C17A 1.550(16) .
C17A H17C 0.9700 .
C17A H17D 0.9700 .
C17A C18B 1.585(14) .
C18B H18C 0.9700 .
C18B H18D 0.9700 .
C18B C19B 1.449(14) .
C19B H19C 0.9700 .
C19B H19D 0.9700 .
C19B C20A 1.508(18) .
C20A H20C 0.9700 .
C20A H20D 0.9700 .
C20A N8A 1.454(18) .
N8A C11A 1.33(2) .
C11A H11A 0.9300 .
C11A N7A 1.31(2) .
C13A H13A 0.9300 .
C13A N7A 1.366(19) .
N7A Cu3 1.877(12) 3_455

loop_
_geom_torsion_atom_site_label_1
_geom_torsion_atom_site_label_2
_geom_torsion_atom_site_label_3
_geom_torsion_atom_site_label_4
_geom_torsion
_geom_torsion_site_symmetry_1
_geom_torsion_site_symmetry_4
Cu1 N1 C1A N2 -179.0(3) 3_445 .
Cu1 N1 C2A C3A 179.3(4) 3_445 .
Cu1 N3 C4A N4 -177.9(3) . .
Cu1 N3 C5A C6 177.7(3) . .
Cu2 N6 C14 N5 -172.8(10) . .
Cu2 N6 C16 C15 174.7(10) . .
Cu2 N7 C13 C12 174.4(10) 3_455 .
Cu2 N7 C11 N8 -173.3(10) 3_455 .
Cu3 N6A C14A N5A 170.7(11) . .
Cu3 N6A C16A C15A -175.3(12) . .
O5 V2 O3 V5 -37.5(3) . 2_756
O5 V2 O2 V1 35.5(4) . .
O4 V2 O5 V3 179.2(14) . .
O4 V2 O3 V5 -156.6(3) . 2_756
O4 V2 O2 V1 155.1(3) . .
O3 V2 O5 V3 61.2(14) . .
O3 V2 O2 V1 -87.2(3) . .
O3 V5 O9 V4 -87.3(3) 2_756 .
O2 V1 O6 V4 83.6(3) . .
O2 V1 O13 V6 -59.5(10) . .
O2 V2 O5 V3 -61.9(14) . .
O2 V2 O3 V5 85.3(3) . 2_756
O7 V4 O6 V1 -35.2(3) . .
O7 V4 O9 V5 36.2(3) . .
O6 V1 O2 V2 -84.3(3) . .
O6 V1 O13 V6 62.8(10) . .
O6 V4 O9 V5 -86.6(3) . .
O10 V5 O9 V4 153.6(3) . .
O11 V5 O9 V4 35.9(3) . .
O9 V4 O6 V1 87.0(3) . .
O13 V1 O2 V2 37.8(3) . .
O13 V1 O6 V4 -38.1(3) . .
O1 V1 O2 V2 156.9(3) . .
O1 V1 O6 V4 -158.0(3) . .
O1 V1 O13 V6 -177.6(10) . .
O8 V4 O6 V1 -154.8(3) . .
O8 V4 O9 V5 155.0(2) . .
N1 C2A C3A N2 -1.2(6) . .
N2 C10 C9 C8 169.4(5) . .
N4 C6 C5A N3 0.6(6) . .
N6 C14 N5 C15 -3.4(18) . .
N6 C14 N5 C17 179.4(14) . .
C14 N6 C16 C15 -0.3(17) . .
C14 N5 C15 C16 3.2(19) . .
C14 N5 C17 C18A -128(2) . .
N5 C15 C16 N6 -2.0(19) . .
N5 C17 C18A C19A 57(3) . .
C15 N5 C17 C18A 56(3) . .
C16 N6 C14 N5 2.2(16) . .
C12 N8 C20 C19A -72.0(18) . .
C12 N8 C11 N7 -2.9(13) . .
C12 N8A C11A N7A 3(2) . .
C12 C13A N7A Cu3 177.2(9) . 3_455
C12 C13A N7A C11A 0.5(16) . .
C13 N7 C11 N8 3.2(17) . .
C13 C12 N8 C20 177.4(13) . .
C13 C12 N8 C11 1.6(13) . .
N8 C12 C13 N7 0.2(16) . .
N8 C20 C19A C18A -50(3) . .
C10 N2 C1A N1 174.2(4) . .
C10 N2 C3A C2A -173.3(5) . .
C10 C9 C8 C7 66.8(8) . .
C9 C8 C7 N4 -169.9(6) . .
C6 N4 C7 C8 172.0(6) . .
C6 N4 C4A N3 -0.1(6) . .
C20 N8 C11 N7 -179.0(12) . .
C17 N5 C15 C16 179.8(18) . .
C17 C18A C19A C20 -164.7(17) . .
C7 N4 C6 C5A -176.6(6) . .
C7 N4 C4A N3 176.1(6) . .
C1A N1 C2A C3A 1.0(6) . .
C1A N2 C10 C9 105.6(6) . .
C1A N2 C3A C2A 0.8(6) . .
C2A N1 C1A N2 -0.5(5) . .
C4A N3 C5A C6 -0.6(6) . .
C4A N4 C6 C5A -0.3(6) . .
C4A N4 C7 C8 -3.6(10) . .
C5A N3 C4A N4 0.5(6) . .
C3A N2 C10 C9 -81.2(7) . .
C3A N2 C1A N1 -0.2(6) . .
C11 N7 C13 C12 -2.0(18) . .
C11 N8 C20 C19A 102.8(17) . .
C15A N5A C17A C18B 60.1(14) . .
N6A C14A N5A C15A 6.7(18) . .
N6A C14A N5A C17A 174.5(12) . .
C14A N6A C16A C15A -1.1(19) . .
C14A N5A C17A C18B -107.4(14) . .
C16A C15A N5A C14A -7.0(18) . .
C16A C15A N5A C17A -175.6(12) . .
C16A N6A C14A N5A -3.2(17) . .
N5A C15A C16A N6A 4.4(18) . .
N5A C17A C18B C19B 163.6(11) . .
C17A C18B C19B C20A 174.5(12) . .
C18B C19B C20A N8A 175.5(12) . .
C19B C20A N8A C12 -81.5(15) . .
C19B C20A N8A C11A 103.0(18) . .
C20A N8A C11A N7A 179.2(13) . .
N8A C12 C13A N7A 1.4(14) . .
N8A C11A N7A Cu3 -179.4(10) . 3_455
N8A C11A N7A C13A -2.3(19) . .
C13A C12 N8A C20A -179.1(11) . .
C13A C12 N8A C11A -2.8(15) . .
N7A Cu3 N6A C14A 173(2) 3_545 .
N7A Cu3 N6A C16A -14(4) 3_545 .
